data_4130715
loop_
_publ_author_name
'Wiedbrauk, Sandra'
'Maerz, Benjamin'
'Samoylova, Elena'
'Reiner, Anne'
'Trommer, Florian'
'Mayer, Peter'
'Zinth, Wolfgang'
'Dube, Henry'

_publ_section_title
;
 Twisted Hemithioindigo Photoswitches: Solvent Polarity Determines the
 Type of Light-Induced Rotations.
;
_journal_issue 37
_journal_name_full 'Journal of the American Chemical Society'
_journal_page_first 12219
_journal_page_last 12227
_journal_paper_doi 10.1021/jacs.6b05981
_journal_volume 138
_journal_year 2016
_chemical_formula_moiety 'C23 H23 N O S'
_chemical_formula_sum 'C23 H23 N O S'
_chemical_formula_weight 361.48
_chemical_name_common 197
_space_group_crystal_system monoclinic
_space_group_IT_number 14
_space_group_name_Hall '-P 2ybc'
_space_group_name_H-M_alt 'P 1 21/c 1'
_atom_sites_solution_hydrogens geom
_audit_block_code C23H23NOS_uv417_carell
_audit_creation_method 'APEX3 v2015.9-RC7'
_audit_update_record 26-Jul-16
_cell_angle_alpha 90
_cell_angle_beta 97.7210(10)
_cell_angle_gamma 90
_cell_formula_units_Z 4
_cell_length_a 10.0156(4)
_cell_length_b 8.0639(3)
_cell_length_c 22.8556(9)
_cell_measurement_reflns_used 7825
_cell_measurement_temperature 100.(2)
_cell_measurement_theta_max 30.3967
_cell_measurement_theta_min 2.6812
_cell_volume 1829.19(12)
_computing_cell_refinement 'SAINT V8.35A (Bruker AXS Inc., 2015)'
_computing_data_collection 'SAINT V8.35A (Bruker AXS Inc., 2015)'
_computing_data_reduction 'SAINT V8.35A (Bruker AXS Inc., 2015)'
_computing_molecular_graphics 'shelXle (C.B. Huebschle, rev 740)'
_computing_structure_refinement 'SHELXL-2014/7 (Sheldrick, 2014)'
_computing_structure_solution 'XT, VERSION 2014/4'
_diffrn_ambient_temperature 100.(2)
_diffrn_detector_area_resol_mean 7.4074
_diffrn_measured_fraction_theta_full 0.998
_diffrn_measured_fraction_theta_max 0.998
_diffrn_measurement_device 'fixed-chi three-circle diffractometer'
_diffrn_measurement_device_type 'Bruker D8 Venture TXS'
_diffrn_measurement_method 'mix of phi and omega scans'
_diffrn_radiation_monochromator 'focusing mirrors'
_diffrn_radiation_type MoK\a
_diffrn_radiation_wavelength 0.71073
_diffrn_reflns_av_R_equivalents 0.0426
_diffrn_reflns_av_unetI/netI 0.0355
_diffrn_reflns_Laue_measured_fraction_full 0.998
_diffrn_reflns_Laue_measured_fraction_max 0.998
_diffrn_reflns_limit_h_max 13
_diffrn_reflns_limit_h_min -13
_diffrn_reflns_limit_k_max 10
_diffrn_reflns_limit_k_min -10
_diffrn_reflns_limit_l_max 30
_diffrn_reflns_limit_l_min -30
_diffrn_reflns_number 20618
_diffrn_reflns_point_group_measured_fraction_full 0.998
_diffrn_reflns_point_group_measured_fraction_max 0.998
_diffrn_reflns_theta_full 25.242
_diffrn_reflns_theta_max 28.282
_diffrn_reflns_theta_min 3.255
_diffrn_source 'rotating anode (TXS)'
_diffrn_source_current 50
_diffrn_source_power 2.5
_diffrn_source_type 'Bruker TXS'
_diffrn_source_voltage 50
_exptl_absorpt_coefficient_mu 0.189
_exptl_absorpt_correction_T_max 0.9705
_exptl_absorpt_correction_T_min 0.9042
_exptl_absorpt_correction_type multi-scan
_exptl_absorpt_process_details
;
SADABS-2014/5 - Bruker AXS area detector scaling and absorption correction
;
_exptl_crystal_colour red
_exptl_crystal_density_diffrn 1.313
_exptl_crystal_density_method 'not measured'
_exptl_crystal_description block
_exptl_crystal_F_000 768
_exptl_crystal_size_max 0.060
_exptl_crystal_size_mid 0.040
_exptl_crystal_size_min 0.020
_refine_diff_density_max 0.292
_refine_diff_density_min -0.217
_refine_diff_density_rms 0.046
_refine_ls_extinction_method none
_refine_ls_goodness_of_fit_ref 1.068
_refine_ls_hydrogen_treatment constr
_refine_ls_matrix_type full
_refine_ls_number_parameters 320
_refine_ls_number_reflns 4536
_refine_ls_number_restraints 54
_refine_ls_restrained_S_all 1.073
_refine_ls_R_factor_all 0.0600
_refine_ls_R_factor_gt 0.0457
_refine_ls_shift/su_max 0.000
_refine_ls_shift/su_mean 0.000
_refine_ls_structure_factor_coef Fsqd
_refine_ls_weighting_details 'w=1/[\s^2^(Fo^2^)+(0.0447P)^2^+0.8876P] where P=(Fo^2^+2Fc^2^)/3'
_refine_ls_weighting_scheme calc
_refine_ls_wR_factor_gt 0.1099
_refine_ls_wR_factor_ref 0.1167
_reflns_Friedel_coverage 0.000
_reflns_number_gt 3647
_reflns_number_total 4536
_reflns_threshold_expression 'I > 2\s(I)'
_cod_data_source_file ja6b05981_si_002.cif
_cod_data_source_block uv417
_cod_depositor_comments
;
The following automatic conversions were performed:

data item '_exptl_absorpt_correction_type' value 'Multi-Scan' was
changed to 'multi-scan' in accordance with the
/home/saulius/struct/COD-crude-data/automatic-downloads/DataCite-retrospective/ACS/depositions/lib/dictionaries/cif_core.dic
dictionary named 'cif_core.dic' version 2.4.2 last updated on
2011-04-26.

Automatic conversion script
Id: cif_fix_values 6909 2019-04-08 15:41:33Z antanas 
;
_cod_database_code 4130715
_shelx_estimated_absorpt_t_min 0.989
_shelx_estimated_absorpt_t_max 0.996
_shelx_space_group_comment
;
The symmetry employed for this shelxl refinement is uniquely defined
by the following loop, which should always be used as a source of
symmetry information in preference to the above space-group names.
They are only intended as comments.
;

loop_
_space_group_symop_operation_xyz
'x, y, z'
'-x, y+1/2, -z+1/2'
'-x, -y, -z'
'x, -y-1/2, z-1/2'

loop_
_atom_site_label
_atom_site_type_symbol
_atom_site_fract_x
_atom_site_fract_y
_atom_site_fract_z
_atom_site_U_iso_or_equiv
_atom_site_adp_type
_atom_site_occupancy
_atom_site_site_symmetry_order
_atom_site_calc_flag
_atom_site_refinement_flags_posn
_atom_site_refinement_flags_adp
_atom_site_refinement_flags_occupancy
_atom_site_disorder_assembly
_atom_site_disorder_group
S1 S 0.92213(6) 0.15290(8) 0.45527(4) 0.0192(3) Uani 0.692(4) 1 d . U P A 1
O1 O 0.7603(3) 0.3947(4) 0.31668(12) 0.0340(6) Uani 0.692(4) 1 d . U P A 1
C7 C 0.8300(4) 0.3059(5) 0.35372(16) 0.0269(6) Uani 0.692(4) 1 d . U P A 1
S1B S 0.8000(2) 0.3488(3) 0.33317(10) 0.0302(7) Uani 0.308(4) 1 d . U P A 2
O1B O 0.9153(4) 0.1352(5) 0.4842(3) 0.0272(9) Uani 0.308(4) 1 d . U P A 2
C7B C 0.8967(7) 0.1888(8) 0.4318(3) 0.0219(9) Uani 0.308(4) 1 d . U P A 2
N1 N 0.48992(17) 0.30926(19) 0.65482(7) 0.0386(4) Uani 1 1 d . . . . .
C1 C 0.99987(16) 0.1291(2) 0.39113(7) 0.0274(3) Uani 1 1 d . . . . .
C2 C 1.11238(17) 0.0287(2) 0.39145(7) 0.0314(4) Uani 1 1 d . . . . .
H2 H 1.1471 -0.0319 0.4258 0.038 Uiso 1 1 calc R U . . .
C3 C 1.17267(16) 0.0189(2) 0.34084(8) 0.0316(4) Uani 1 1 d . . . . .
H3 H 1.2503 -0.0486 0.3406 0.038 Uiso 1 1 calc R U . . .
C4 C 1.12228(17) 0.1060(2) 0.29013(7) 0.0311(4) Uani 1 1 d . . . . .
H4 H 1.1659 0.0977 0.2558 0.037 Uiso 1 1 calc R U . . .
C5 C 1.00891(17) 0.2046(2) 0.28936(7) 0.0301(4) Uani 1 1 d . . . . .
H5 H 0.9737 0.2638 0.2547 0.036 Uiso 1 1 calc R U . . .
C6 C 0.94763(16) 0.2153(2) 0.34033(7) 0.0272(3) Uani 1 1 d . . . . .
C8 C 0.79680(15) 0.28543(19) 0.41286(7) 0.0248(3) Uani 1 1 d . . . . .
C9 C 0.68604(15) 0.34319(18) 0.43327(6) 0.0217(3) Uani 1 1 d . . . . .
H9 H 0.6260 0.4041 0.4056 0.026 Uiso 1 1 calc R U . . .
C10 C 0.64406(14) 0.32598(17) 0.49229(6) 0.0183(3) Uani 1 1 d . . . . .
C11 C 0.51513(14) 0.25993(17) 0.49567(7) 0.0211(3) Uani 1 1 d . . . . .
C12 C 0.46500(15) 0.25152(18) 0.54950(7) 0.0251(3) Uani 1 1 d . . . . .
C13 C 0.3258(5) 0.1781(5) 0.54963(16) 0.0338(8) Uani 0.868(4) 1 d . U P B 3
H13A H 0.3308 0.0562 0.5451 0.041 Uiso 0.868(4) 1 calc R U P B 3
H13B H 0.2649 0.2219 0.5154 0.041 Uiso 0.868(4) 1 calc R U P B 3
C14 C 0.2674(2) 0.2180(3) 0.60629(11) 0.0427(7) Uani 0.868(4) 1 d . . P B 3
H14A H 0.2328 0.3332 0.6046 0.051 Uiso 0.868(4) 1 calc R U P B 3
H14B H 0.1913 0.1423 0.6104 0.051 Uiso 0.868(4) 1 calc R U P B 3
C15 C 0.3744(3) 0.1987(3) 0.65852(13) 0.0456(7) Uani 0.868(4) 1 d . U P B 3
H15A H 0.3353 0.2235 0.6951 0.055 Uiso 0.868(4) 1 calc R U P B 3
H15B H 0.4060 0.0822 0.6608 0.055 Uiso 0.868(4) 1 calc R U P B 3
C16 C 0.5762(3) 0.3367(4) 0.70824(9) 0.0472(7) Uani 0.868(4) 1 d . U P B 3
H16A H 0.6299 0.2356 0.7191 0.057 Uiso 0.868(4) 1 calc R U P B 3
H16B H 0.5216 0.3606 0.7403 0.057 Uiso 0.868(4) 1 calc R U P B 3
C17 C 0.6693(3) 0.4801(3) 0.70177(10) 0.0440(6) Uani 0.868(4) 1 d . U P B 3
H17A H 0.7275 0.4986 0.7398 0.053 Uiso 0.868(4) 1 calc R U P B 3
H17B H 0.6152 0.5817 0.6923 0.053 Uiso 0.868(4) 1 calc R U P B 3
C18 C 0.7571(4) 0.4499(6) 0.65381(14) 0.0326(6) Uani 0.868(4) 1 d . U P B 3
H18A H 0.8295 0.3704 0.6681 0.039 Uiso 0.868(4) 1 calc R U P B 3
H18B H 0.7997 0.5552 0.6440 0.039 Uiso 0.868(4) 1 calc R U P B 3
C18B C 0.739(3) 0.436(5) 0.6426(12) 0.0321(13) Uani 0.132(4) 1 d . U P B 4
H18C H 0.7400 0.5567 0.6358 0.039 Uiso 0.132(4) 1 calc R U P B 4
H18D H 0.8317 0.3970 0.6398 0.039 Uiso 0.132(4) 1 calc R U P B 4
C17B C 0.7229(18) 0.416(2) 0.7134(7) 0.0447(13) Uani 0.132(4) 1 d . U P B 4
H17C H 0.7556 0.3079 0.7297 0.054 Uiso 0.132(4) 1 calc R U P B 4
H17D H 0.7679 0.5074 0.7376 0.054 Uiso 0.132(4) 1 calc R U P B 4
C16B C 0.575(2) 0.430(3) 0.7067(7) 0.0474(13) Uani 0.132(4) 1 d . U P B 4
H16C H 0.5500 0.5465 0.6976 0.057 Uiso 0.132(4) 1 calc R U P B 4
H16D H 0.5449 0.4025 0.7451 0.057 Uiso 0.132(4) 1 calc R U P B 4
C15B C 0.373(2) 0.264(2) 0.6677(10) 0.0461(13) Uani 0.132(4) 1 d . U P B 4
H15C H 0.3072 0.3547 0.6595 0.055 Uiso 0.132(4) 1 calc R U P B 4
H15D H 0.3799 0.2339 0.7100 0.055 Uiso 0.132(4) 1 calc R U P B 4
C14B C 0.3316(15) 0.118(2) 0.6303(6) 0.037(4) Uani 0.132(4) 1 d . . P B 4
H14C H 0.2398 0.0837 0.6366 0.045 Uiso 0.132(4) 1 calc R U P B 4
H14D H 0.3936 0.0245 0.6417 0.045 Uiso 0.132(4) 1 calc R U P B 4
C13B C 0.333(4) 0.158(4) 0.5645(13) 0.0339(14) Uani 0.132(4) 1 d . U P B 4
H13C H 0.2536 0.2284 0.5508 0.041 Uiso 0.132(4) 1 calc R U P B 4
H13D H 0.3230 0.0536 0.5418 0.041 Uiso 0.132(4) 1 calc R U P B 4
C19 C 0.67113(15) 0.37951(18) 0.59799(6) 0.0236(3) Uani 1 1 d . . . . .
C20 C 0.72211(14) 0.38509(17) 0.54385(6) 0.0207(3) Uani 1 1 d . . . . .
C21 C 0.54239(16) 0.31158(19) 0.60105(7) 0.0261(3) Uani 1 1 d . . . . .
C22 C 0.43199(15) 0.1916(2) 0.44106(7) 0.0293(4) Uani 1 1 d . . . . .
H22A H 0.4072 0.0765 0.4481 0.044 Uiso 1 1 calc R U . . .
H22B H 0.4846 0.1956 0.4079 0.044 Uiso 1 1 calc R U . . .
H22C H 0.3502 0.2584 0.4317 0.044 Uiso 1 1 calc R U . . .
C23 C 0.85820(15) 0.4636(2) 0.54178(7) 0.0296(4) Uani 1 1 d . . . . .
H23A H 0.8609 0.5727 0.5608 0.044 Uiso 1 1 calc R U . . .
H23B H 0.8735 0.4764 0.5006 0.044 Uiso 1 1 calc R U . . .
H23C H 0.9286 0.3927 0.5626 0.044 Uiso 1 1 calc R U . . .

loop_
_atom_site_aniso_label
_atom_site_aniso_U_11
_atom_site_aniso_U_22
_atom_site_aniso_U_33
_atom_site_aniso_U_23
_atom_site_aniso_U_13
_atom_site_aniso_U_12
S1 0.0207(3) 0.0191(3) 0.0186(7) 0.0025(3) 0.0061(3) 0.0019(2)
O1 0.0365(15) 0.0410(15) 0.0257(13) 0.0099(10) 0.0083(10) 0.0108(10)
C7 0.0315(16) 0.0262(16) 0.0234(18) 0.0041(11) 0.0053(13) 0.0017(11)
S1B 0.0369(15) 0.0334(15) 0.0222(16) 0.0040(10) 0.0114(11) 0.0102(10)
O1B 0.0322(19) 0.0311(19) 0.019(2) 0.0057(18) 0.0065(18) 0.0063(15)
C7B 0.0242(17) 0.0195(17) 0.0215(19) 0.0043(16) 0.0014(16) -0.0029(15)
N1 0.0542(10) 0.0327(8) 0.0349(8) 0.0061(6) 0.0283(7) 0.0083(7)
C1 0.0319(8) 0.0283(8) 0.0245(7) -0.0099(6) 0.0134(6) -0.0150(6)
C2 0.0353(9) 0.0301(8) 0.0286(8) 0.0014(7) 0.0030(7) -0.0091(7)
C3 0.0271(8) 0.0252(8) 0.0435(10) -0.0056(7) 0.0089(7) 0.0002(6)
C4 0.0380(9) 0.0309(9) 0.0280(8) -0.0095(7) 0.0172(7) -0.0051(7)
C5 0.0382(9) 0.0284(8) 0.0241(8) -0.0036(6) 0.0061(7) -0.0024(7)
C6 0.0250(8) 0.0254(8) 0.0325(8) -0.0096(6) 0.0086(6) -0.0054(6)
C8 0.0284(8) 0.0219(7) 0.0257(8) -0.0041(6) 0.0097(6) -0.0053(6)
C9 0.0262(7) 0.0176(7) 0.0217(7) 0.0012(5) 0.0048(6) -0.0004(6)
C10 0.0194(6) 0.0144(6) 0.0222(7) 0.0016(5) 0.0068(5) 0.0026(5)
C11 0.0192(7) 0.0142(6) 0.0306(8) -0.0006(5) 0.0062(6) 0.0024(5)
C12 0.0242(7) 0.0146(7) 0.0398(9) 0.0011(6) 0.0160(6) 0.0017(6)
C13 0.0316(11) 0.0200(14) 0.055(2) -0.0005(13) 0.0270(16) -0.0054(10)
C14 0.0432(13) 0.0229(10) 0.0708(17) -0.0035(10) 0.0404(12) -0.0055(9)
C15 0.0654(15) 0.0286(14) 0.0524(16) 0.0102(14) 0.0428(13) 0.0045(15)
C16 0.0637(15) 0.0595(18) 0.0217(9) 0.0082(11) 0.0175(9) 0.0267(14)
C17 0.0558(16) 0.0522(15) 0.0235(10) -0.0113(10) 0.0039(10) 0.0192(12)
C18 0.0386(18) 0.0397(14) 0.0174(17) -0.0105(11) -0.0041(11) 0.0098(11)
C18B 0.038(3) 0.039(2) 0.018(3) -0.010(2) -0.003(2) 0.011(2)
C17B 0.056(3) 0.052(3) 0.025(2) -0.010(2) 0.003(2) 0.018(2)
C16B 0.063(2) 0.059(3) 0.022(2) 0.008(2) 0.015(2) 0.026(3)
C15B 0.065(2) 0.029(3) 0.053(2) 0.009(3) 0.040(2) 0.005(3)
C14B 0.039(8) 0.046(9) 0.027(7) 0.002(6) 0.006(6) -0.026(7)
C13B 0.032(2) 0.020(2) 0.055(3) 0.001(3) 0.026(3) -0.007(2)
C19 0.0292(8) 0.0204(7) 0.0215(7) -0.0005(6) 0.0044(6) 0.0071(6)
C20 0.0205(7) 0.0170(7) 0.0253(7) 0.0000(5) 0.0054(5) 0.0030(5)
C21 0.0348(8) 0.0180(7) 0.0290(8) 0.0053(6) 0.0165(6) 0.0086(6)
C22 0.0211(7) 0.0260(8) 0.0405(9) -0.0068(7) 0.0027(6) 0.0004(6)
C23 0.0233(7) 0.0325(9) 0.0336(9) -0.0093(7) 0.0058(6) -0.0039(6)

loop_
_atom_type_symbol
_atom_type_description
_atom_type_scat_dispersion_real
_atom_type_scat_dispersion_imag
_atom_type_scat_source
C C 0.0033 0.0016 'International Tables Vol C Tables 4.2.6.8 and 6.1.1.4'
H H 0.0000 0.0000 'International Tables Vol C Tables 4.2.6.8 and 6.1.1.4'
N N 0.0061 0.0033 'International Tables Vol C Tables 4.2.6.8 and 6.1.1.4'
O O 0.0106 0.0060 'International Tables Vol C Tables 4.2.6.8 and 6.1.1.4'
S S 0.1246 0.1234 'International Tables Vol C Tables 4.2.6.8 and 6.1.1.4'

loop_
_geom_angle_atom_site_label_1
_geom_angle_atom_site_label_2
_geom_angle_atom_site_label_3
_geom_angle
C1 S1 C8 88.34(8)
O1 C7 C8 121.5(4)
O1 C7 C6 122.7(3)
C8 C7 C6 115.8(3)
C6 S1B C8 82.69(13)
O1B C7B C8 122.1(5)
O1B C7B C1 115.8(5)
C8 C7B C1 122.1(6)
C15B N1 C21 131.3(11)
C21 N1 C16 119.83(17)
C21 N1 C15 116.68(18)
C16 N1 C15 116.03(19)
C15B N1 C16B 113.1(12)
C21 N1 C16B 113.5(7)
C2 C1 C6 120.63(14)
C2 C1 C7B 141.4(3)
C6 C1 C7B 97.9(3)
C2 C1 S1 120.61(13)
C6 C1 S1 118.74(13)
C3 C2 C1 118.46(16)
C3 C2 H2 120.8
C1 C2 H2 120.8
C2 C3 C4 121.35(16)
C2 C3 H3 119.3
C4 C3 H3 119.3
C5 C4 C3 120.39(15)
C5 C4 H4 119.8
C3 C4 H4 119.8
C4 C5 C6 118.59(16)
C4 C5 H5 120.7
C6 C5 H5 120.7
C5 C6 C1 120.57(15)
C5 C6 C7 132.0(2)
C1 C6 C7 107.42(19)
C5 C6 S1B 113.98(14)
C1 C6 S1B 125.45(14)
C7B C8 C9 136.8(3)
C9 C8 C7 126.2(2)
C9 C8 S1 124.04(12)
C7 C8 S1 109.61(18)
C7B C8 S1B 111.7(3)
C9 C8 S1B 111.21(13)
C8 C9 C10 129.52(14)
C8 C9 H9 115.2
C10 C9 H9 115.2
C20 C10 C11 119.49(13)
C20 C10 C9 122.72(13)
C11 C10 C9 117.56(13)
C12 C11 C10 120.62(14)
C12 C11 C22 119.29(13)
C10 C11 C22 120.06(13)
C11 C12 C21 120.01(13)
C11 C12 C13 117.52(19)
C21 C12 C13 122.46(19)
C11 C12 C13B 128.3(12)
C21 C12 C13B 111.2(12)
C12 C13 C14 112.2(3)
C12 C13 H13A 109.2
C14 C13 H13A 109.2
C12 C13 H13B 109.2
C14 C13 H13B 109.2
H13A C13 H13B 107.9
C15 C14 C13 109.8(2)
C15 C14 H14A 109.7
C13 C14 H14A 109.7
C15 C14 H14B 109.7
C13 C14 H14B 109.7
H14A C14 H14B 108.2
N1 C15 C14 111.97(19)
N1 C15 H15A 109.2
C14 C15 H15A 109.2
N1 C15 H15B 109.2
C14 C15 H15B 109.2
H15A C15 H15B 107.9
N1 C16 C17 110.5(2)
N1 C16 H16A 109.6
C17 C16 H16A 109.6
N1 C16 H16B 109.6
C17 C16 H16B 109.6
H16A C16 H16B 108.1
C16 C17 C18 112.1(2)
C16 C17 H17A 109.2
C18 C17 H17A 109.2
C16 C17 H17B 109.2
C18 C17 H17B 109.2
H17A C17 H17B 107.9
C17 C18 C19 110.0(3)
C17 C18 H18A 109.7
C19 C18 H18A 109.7
C17 C18 H18B 109.7
C19 C18 H18B 109.7
H18A C18 H18B 108.2
C19 C18B C17B 131(3)
C19 C18B H18C 104.4
C17B C18B H18C 104.4
C19 C18B H18D 104.4
C17B C18B H18D 104.4
H18C C18B H18D 105.6
C16B C17B C18B 96.9(17)
C16B C17B H17C 112.4
C18B C17B H17C 112.4
C16B C17B H17D 112.4
C18B C17B H17D 112.4
H17C C17B H17D 109.9
C17B C16B N1 116.2(13)
C17B C16B H16C 108.2
N1 C16B H16C 108.2
C17B C16B H16D 108.2
N1 C16B H16D 108.2
H16C C16B H16D 107.4
N1 C15B C14B 106.7(14)
N1 C15B H15C 110.4
C14B C15B H15C 110.4
N1 C15B H15D 110.4
C14B C15B H15D 110.4
H15C C15B H15D 108.6
C15B C14B C13B 111.0(19)
C15B C14B H14C 109.4
C13B C14B H14C 109.4
C15B C14B H14D 109.4
C13B C14B H14D 109.4
H14C C14B H14D 108.0
C14B C13B C12 115(2)
C14B C13B H13C 108.5
C12 C13B H13C 108.5
C14B C13B H13D 108.5
C12 C13B H13D 108.5
H13C C13B H13D 107.5
C18B C19 C20 119.5(18)
C18B C19 C21 120.5(18)
C20 C19 C21 120.01(14)
C20 C19 C18 119.2(2)
C21 C19 C18 120.8(2)
C19 C20 C10 120.09(13)
C19 C20 C23 118.61(13)
C10 C20 C23 121.21(13)
N1 C21 C12 120.07(15)
N1 C21 C19 120.13(15)
C12 C21 C19 119.76(13)
C11 C22 H22A 109.5
C11 C22 H22B 109.5
H22A C22 H22B 109.5
C11 C22 H22C 109.5
H22A C22 H22C 109.5
H22B C22 H22C 109.5
C20 C23 H23A 109.5
C20 C23 H23B 109.5
H23A C23 H23B 109.5
C20 C23 H23C 109.5
H23A C23 H23C 109.5
H23B C23 H23C 109.5

loop_
_geom_bond_atom_site_label_1
_geom_bond_atom_site_label_2
_geom_bond_distance
S1 C1 1.7605(17)
S1 C8 1.8250(18)
O1 C7 1.248(5)
C7 C8 1.444(4)
C7 C6 1.453(4)
S1B C6 1.818(3)
S1B C8 1.896(3)
O1B C7B 1.263(11)
C7B C8 1.296(8)
C7B C1 1.556(6)
N1 C15B 1.29(2)
N1 C21 1.4001(19)
N1 C16 1.415(3)
N1 C15 1.472(3)
N1 C16B 1.67(2)
C1 C2 1.387(2)
C1 C6 1.394(2)
C2 C3 1.377(2)
C2 H2 0.9500
C3 C4 1.390(2)
C3 H3 0.9500
C4 C5 1.385(2)
C4 H4 0.9500
C5 C6 1.390(2)
C5 H5 0.9500
C8 C9 1.343(2)
C9 C10 1.4722(19)
C9 H9 0.9500
C10 C20 1.407(2)
C10 C11 1.4086(19)
C11 C12 1.392(2)
C11 C22 1.509(2)
C12 C21 1.407(2)
C12 C13 1.515(5)
C12 C13B 1.60(3)
C13 C14 1.526(4)
C13 H13A 0.9900
C13 H13B 0.9900
C14 C15 1.501(4)
C14 H14A 0.9900
C14 H14B 0.9900
C15 H15A 0.9900
C15 H15B 0.9900
C16 C17 1.505(4)
C16 H16A 0.9900
C16 H16B 0.9900
C17 C18 1.514(5)
C17 H17A 0.9900
C17 H17B 0.9900
C18 C19 1.548(3)
C18 H18A 0.9900
C18 H18B 0.9900
C18B C19 1.23(2)
C18B C17B 1.65(3)
C18B H18C 0.9900
C18B H18D 0.9900
C17B C16B 1.47(3)
C17B H17C 0.9900
C17B H17D 0.9900
C16B H16C 0.9900
C16B H16D 0.9900
C15B C14B 1.48(2)
C15B H15C 0.9900
C15B H15D 0.9900
C14B C13B 1.54(3)
C14B H14C 0.9900
C14B H14D 0.9900
C13B H13C 0.9900
C13B H13D 0.9900
C19 C20 1.401(2)
C19 C21 1.411(2)
C20 C23 1.509(2)
C22 H22A 0.9800
C22 H22B 0.9800
C22 H22C 0.9800
C23 H23A 0.9800
C23 H23B 0.9800
C23 H23C 0.9800

loop_
_geom_torsion_atom_site_label_1
_geom_torsion_atom_site_label_2
_geom_torsion_atom_site_label_3
_geom_torsion_atom_site_label_4
_geom_torsion
O1B C7B C1 C2 1.3(8)
C8 C7B C1 C2 -177.6(3)
O1B C7B C1 C6 -178.8(5)
C8 C7B C1 C6 2.3(5)
C8 S1 C1 C2 -178.21(14)
C8 S1 C1 C6 2.91(13)
C6 C1 C2 C3 1.3(2)
C7B C1 C2 C3 -178.8(4)
S1 C1 C2 C3 -177.59(12)
C1 C2 C3 C4 -0.5(2)
C2 C3 C4 C5 -0.3(3)
C3 C4 C5 C6 0.4(2)
C4 C5 C6 C1 0.3(2)
C4 C5 C6 C7 -180.0(2)
C4 C5 C6 S1B -179.97(14)
C2 C1 C6 C5 -1.2(2)
C7B C1 C6 C5 178.9(3)
S1 C1 C6 C5 177.69(12)
C2 C1 C6 C7 179.1(2)
S1 C1 C6 C7 -2.1(2)
C2 C1 C6 S1B 179.15(14)
C7B C1 C6 S1B -0.8(3)
O1 C7 C6 C5 0.7(6)
C8 C7 C6 C5 179.98(19)
O1 C7 C6 C1 -179.6(4)
C8 C7 C6 C1 -0.3(3)
C8 S1B C6 C5 179.99(13)
C8 S1B C6 C1 -0.34(17)
O1B C7B C8 C9 -7.7(9)
C1 C7B C8 C9 171.2(2)
O1B C7B C8 S1B 178.4(5)
C1 C7B C8 S1B -2.8(5)
O1 C7 C8 C9 6.3(5)
C6 C7 C8 C9 -172.98(19)
O1 C7 C8 S1 -178.4(3)
C6 C7 C8 S1 2.3(3)
C1 S1 C8 C9 172.67(14)
C1 S1 C8 C7 -2.75(18)
C6 S1B C8 C7B 1.6(3)
C6 S1B C8 C9 -173.94(13)
C7B C8 C9 C10 7.1(5)
C7 C8 C9 C10 179.1(2)
S1 C8 C9 C10 4.4(2)
S1B C8 C9 C10 -178.96(14)
C8 C9 C10 C20 59.7(2)
C8 C9 C10 C11 -125.74(17)
C20 C10 C11 C12 -0.5(2)
C9 C10 C11 C12 -175.24(13)
C20 C10 C11 C22 -178.24(13)
C9 C10 C11 C22 7.0(2)
C10 C11 C12 C21 1.0(2)
C22 C11 C12 C21 178.71(13)
C10 C11 C12 C13 -179.7(2)
C22 C11 C12 C13 -1.9(3)
C10 C11 C12 C13B -170.1(15)
C22 C11 C12 C13B 7.6(16)
C11 C12 C13 C14 -164.42(19)
C21 C12 C13 C14 14.9(3)
C12 C13 C14 C15 -42.3(3)
C21 N1 C15 C14 -47.9(3)
C16 N1 C15 C14 162.18(19)
C13 C14 C15 N1 59.6(3)
C21 N1 C16 C17 44.3(3)
C15 N1 C16 C17 -166.79(19)
N1 C16 C17 C18 -60.0(3)
C16 C17 C18 C19 45.3(4)
C19 C18B C17B C16B -40(4)
C18B C17B C16B N1 49(2)
C15B N1 C16B C17B 149.0(16)
C21 N1 C16B C17B -45.8(17)
C21 N1 C15B C14B 37(2)
C16B N1 C15B C14B -161.3(13)
N1 C15B C14B C13B -55(2)
C15B C14B C13B C12 47(3)
C11 C12 C13B C14B 158.6(15)
C21 C12 C13B C14B -13(3)
C17B C18B C19 C20 -167(2)
C17B C18B C19 C21 14(4)
C17 C18 C19 C20 162.6(2)
C17 C18 C19 C21 -16.8(4)
C18B C19 C20 C10 -178(2)
C21 C19 C20 C10 1.2(2)
C18 C19 C20 C10 -178.2(2)
C18B C19 C20 C23 -1(2)
C21 C19 C20 C23 178.04(14)
C18 C19 C20 C23 -1.4(3)
C11 C10 C20 C19 -0.6(2)
C9 C10 C20 C19 173.85(13)
C11 C10 C20 C23 -177.31(13)
C9 C10 C20 C23 -2.9(2)
C15B N1 C21 C12 -2.5(12)
C16 N1 C21 C12 166.91(19)
C15 N1 C21 C12 18.2(2)
C16B N1 C21 C12 -164.3(7)
C15B N1 C21 C19 175.3(12)
C16 N1 C21 C19 -15.3(3)
C15 N1 C21 C19 -164.01(17)
C16B N1 C21 C19 13.5(8)
C11 C12 C21 N1 177.46(14)
C13 C12 C21 N1 -1.9(3)
C13B C12 C21 N1 -10.0(13)
C11 C12 C21 C19 -0.3(2)
C13 C12 C21 C19 -179.6(2)
C13B C12 C21 C19 172.2(13)
C18B C19 C21 N1 1(2)
C20 C19 C21 N1 -178.55(13)
C18 C19 C21 N1 0.9(3)
C18B C19 C21 C12 179(2)
C20 C19 C21 C12 -0.8(2)
C18 C19 C21 C12 178.7(2)
